data_7000509
loop_
_publ_author_name
'Cloke, F. Geoffrey N.'
'Green, Jennifer C.'
'Hitchcock, Peter B.'
'Nixon, John F.'
'Suter, James L.'
'Wilson, D. James'

_publ_section_title
;
 Syntheses, structural studies, photoelectron spectra and density
 functional theory calculations of the &#x201C;pseudo&#x201D;
 tetraphospha-metallocenes [M(\h-P2C3But3)2], (M = Ni, Pd, Pt)
;
_journal_issue 7
_journal_name_full 'Dalton Transactions'
_journal_page_first 1164
_journal_page_last 1171
_journal_paper_doi 10.1039/b815255a
_journal_year 2009
_chemical_formula_moiety 'C30 H54 Ni P4'
_chemical_formula_sum 'C30 H54 Ni P4'
_chemical_formula_weight 597.32
_chemical_name_systematic
;
?
;
_space_group_IT_number 14
_symmetry_cell_setting monoclinic
_symmetry_space_group_name_Hall '-P 2ybc'
_symmetry_space_group_name_H-M 'P 1 21/c 1'
_atom_sites_solution_hydrogens geom
_atom_sites_solution_primary direct
_atom_sites_solution_secondary difmap
_audit_creation_method SHELXL-97
_cell_angle_alpha 90.00
_cell_angle_beta 103.84(3)
_cell_angle_gamma 90.00
_cell_formula_units_Z 4
_cell_length_a 17.396(4)
_cell_length_b 9.479(2)
_cell_length_c 20.102(8)
_cell_measurement_reflns_used 25
_cell_measurement_temperature 173(2)
_cell_measurement_theta_max 10
_cell_measurement_theta_min 7
_cell_volume 3218.5(17)
_computing_cell_refinement 'Enraf-Nonius CAD4'
_computing_data_collection 'Enraf-Nonius CAD4'
_computing_publication_material SHELXL-93
_computing_structure_refinement 'SHELXL-97 (Sheldrick, 1997)'
_computing_structure_solution 'SHELXS-97 (Sheldrick, 1990)'
_diffrn_ambient_temperature 173(2)
_diffrn_measured_fraction_theta_full 0.999
_diffrn_measured_fraction_theta_max 0.999
_diffrn_measurement_device 'Enraf Nonius CAD4'
_diffrn_measurement_method 'non-profiled omega/2theta scans'
_diffrn_radiation_monochromator graphite
_diffrn_radiation_source 'fine-focus sealed tube'
_diffrn_radiation_type MoK\a
_diffrn_radiation_wavelength 0.71073
_diffrn_reflns_av_R_equivalents 0.0380
_diffrn_reflns_av_sigmaI/netI 0.0790
_diffrn_reflns_limit_h_max 20
_diffrn_reflns_limit_h_min 0
_diffrn_reflns_limit_k_max 11
_diffrn_reflns_limit_k_min 0
_diffrn_reflns_limit_l_max 23
_diffrn_reflns_limit_l_min -23
_diffrn_reflns_number 5840
_diffrn_reflns_theta_full 24.98
_diffrn_reflns_theta_max 24.98
_diffrn_reflns_theta_min 2.09
_diffrn_standards_decay_% 0
_diffrn_standards_interval_time 120
_diffrn_standards_number 2
_exptl_absorpt_coefficient_mu 0.819
_exptl_absorpt_correction_type none
_exptl_crystal_density_diffrn 1.233
_exptl_crystal_density_method 'not measured'
_exptl_crystal_description block
_exptl_crystal_F_000 1288
_exptl_crystal_size_max 0.40
_exptl_crystal_size_mid 0.20
_exptl_crystal_size_min 0.10
_refine_diff_density_max 0.408
_refine_diff_density_min -0.323
_refine_diff_density_rms 0.076
_refine_ls_extinction_method none
_refine_ls_goodness_of_fit_ref 1.014
_refine_ls_hydrogen_treatment constr
_refine_ls_matrix_type full
_refine_ls_number_parameters 316
_refine_ls_number_reflns 5652
_refine_ls_number_restraints 0
_refine_ls_restrained_S_all 1.014
_refine_ls_R_factor_all 0.0753
_refine_ls_R_factor_gt 0.0461
_refine_ls_shift/su_max 0.001
_refine_ls_shift/su_mean 0.000
_refine_ls_structure_factor_coef Fsqd
_refine_ls_weighting_details 'calc w=1/[\s^2^(Fo^2^)+(0.0334P)^2^+0.1681P] where P=(Fo^2^+2Fc^2^)/3'
_refine_ls_weighting_scheme calc
_refine_ls_wR_factor_gt 0.0942
_refine_ls_wR_factor_ref 0.1056
_reflns_number_gt 4140
_reflns_number_total 5652
_reflns_threshold_expression >2sigma(I)
_cod_data_source_file b815255a.txt
_cod_data_source_block mar999
_cod_depositor_comments
;
The following automatic conversions were performed:
'_symmetry_space_group_number' data item was removed -- it should
have been renamed to '_space_group_IT_number' as specified in the
replacement file
'/home/antanas/src/cod-tools/trunk/data/replacement-values/replacement_tags.lst',
but the replacement data item was already present in the data block
and had the same value as the '_symmetry_space_group_number' data
item.

Automatic conversion script
Id: cif_correct_tags 4998 2017-03-02 13:24:31Z antanas 
;
_cod_original_cell_volume 3218.5(16)
_cod_original_sg_symbol_H-M P2(1)/c
_cod_database_code 7000509

loop_
_symmetry_equiv_pos_as_xyz
'x, y, z'
'x, -y+1/2, z+1/2'
'-x, -y, -z'
'-x, y-1/2, -z-1/2'

loop_
_atom_site_label
_atom_site_type_symbol
_atom_site_fract_x
_atom_site_fract_y
_atom_site_fract_z
_atom_site_U_iso_or_equiv
_atom_site_adp_type
_atom_site_occupancy
_atom_site_symmetry_multiplicity
_atom_site_calc_flag
_atom_site_refinement_flags
_atom_site_disorder_assembly
_atom_site_disorder_group
Ni Ni 0.21572(3) 0.07794(5) 0.16844(2) 0.01594(13) Uani 1 1 d . . .
P1 P 0.26001(6) -0.05009(9) 0.26703(5) 0.0192(2) Uani 1 1 d . A 2
P2 P 0.16810(5) 0.20064(10) 0.24629(5) 0.0187(2) Uani 1 1 d . A 2
P3 P 0.26537(5) 0.25648(9) 0.11169(5) 0.0187(2) Uani 1 1 d . A 2
P4 P 0.15890(6) 0.01859(10) 0.05108(5) 0.0199(2) Uani 1 1 d . A 2
C1 C 0.1626(2) 0.0146(4) 0.24206(18) 0.0178(8) Uani 1 1 d . A 2
C2 C 0.2649(2) 0.2193(4) 0.31204(17) 0.0184(8) Uani 1 1 d . A 2
C3 C 0.3044(2) 0.0964(4) 0.32610(17) 0.0176(8) Uani 1 1 d . A 2
C4 C 0.0873(2) -0.0754(4) 0.2313(2) 0.0259(9) Uani 1 1 d . A 2
C5 C 0.0719(3) -0.0949(5) 0.3026(2) 0.0450(12) Uani 1 1 d . A 2
H5A H 0.0655 -0.0024 0.3223 0.068 Uiso 1 1 calc R A 2
H5B H 0.1167 -0.1445 0.3321 0.068 Uiso 1 1 calc R A 2
H5C H 0.0235 -0.1505 0.2989 0.068 Uiso 1 1 calc R A 2
C6 C 0.0983(2) -0.2192(4) 0.2010(2) 0.0345(10) Uani 1 1 d . A 2
H6A H 0.0494 -0.2740 0.1952 0.052 Uiso 1 1 calc R A 2
H6B H 0.1418 -0.2694 0.2319 0.052 Uiso 1 1 calc R A 2
H6C H 0.1108 -0.2065 0.1564 0.052 Uiso 1 1 calc R A 2
C7 C 0.0163(2) -0.0034(4) 0.1850(2) 0.0384(11) Uani 1 1 d . A 2
H7A H 0.0083 0.0891 0.2041 0.058 Uiso 1 1 calc R A 2
H7B H -0.0310 -0.0616 0.1818 0.058 Uiso 1 1 calc R A 2
H7C H 0.0259 0.0089 0.1392 0.058 Uiso 1 1 calc R A 2
C8 C 0.2774(2) 0.3730(4) 0.33853(18) 0.0230(8) Uani 1 1 d . A 2
C9 C 0.2237(2) 0.3997(4) 0.3878(2) 0.0349(10) Uani 1 1 d . A 2
H9A H 0.1691 0.3740 0.3653 0.052 Uiso 1 1 calc R A 2
H9B H 0.2259 0.4997 0.4004 0.052 Uiso 1 1 calc R A 2
H9C H 0.2418 0.3422 0.4291 0.052 Uiso 1 1 calc R A 2
C10 C 0.2524(3) 0.4758(4) 0.2776(2) 0.0370(11) Uani 1 1 d . A 2
H10A H 0.1981 0.4545 0.2524 0.056 Uiso 1 1 calc R A 2
H10B H 0.2883 0.4654 0.2470 0.056 Uiso 1 1 calc R A 2
H10C H 0.2550 0.5729 0.2948 0.056 Uiso 1 1 calc R A 2
C11 C 0.3620(2) 0.4153(4) 0.3734(2) 0.0334(10) Uani 1 1 d . A 2
H11A H 0.3963 0.3998 0.3419 0.050 Uiso 1 1 calc R A 2
H11B H 0.3807 0.3580 0.4147 0.050 Uiso 1 1 calc R A 2
H11C H 0.3632 0.5152 0.3861 0.050 Uiso 1 1 calc R A 2
C12 C 0.3747(2) 0.0514(4) 0.38597(19) 0.0254(9) Uani 1 1 d . A 2
C13 C 0.3540(2) 0.0906(4) 0.45398(18) 0.0316(10) Uani 1 1 d . A 2
H13A H 0.3478 0.1931 0.4563 0.047 Uiso 1 1 calc R A 2
H13B H 0.3966 0.0594 0.4924 0.047 Uiso 1 1 calc R A 2
H13C H 0.3044 0.0442 0.4565 0.047 Uiso 1 1 calc R A 2
C14 C 0.3846(2) -0.1103(4) 0.3884(2) 0.0338(10) Uani 1 1 d . A 2
H14A H 0.3979 -0.1429 0.3462 0.051 Uiso 1 1 calc R A 2
H14B H 0.3350 -0.1544 0.3925 0.051 Uiso 1 1 calc R A 2
H14C H 0.4271 -0.1364 0.4279 0.051 Uiso 1 1 calc R A 2
C15 C 0.4560(2) 0.1091(5) 0.3817(2) 0.0365(11) Uani 1 1 d . A 2
H15A H 0.4670 0.0809 0.3380 0.055 Uiso 1 1 calc R A 2
H15B H 0.4970 0.0709 0.4196 0.055 Uiso 1 1 calc R A 2
H15C H 0.4557 0.2123 0.3847 0.055 Uiso 1 1 calc R A 2
C16 C 0.1695(2) 0.1972(4) 0.07116(18) 0.0197(8) Uani 1 1 d . A 2
C17 C 0.2605(2) -0.0273(4) 0.08817(17) 0.0167(7) Uani 1 1 d . A 2
C18 C 0.31138(19) 0.0866(4) 0.11785(17) 0.0162(7) Uani 1 1 d . A 2
C19 C 0.1023(2) 0.3043(4) 0.04691(19) 0.0226(8) Uani 1 1 d . A 2
C20 C 0.1107(3) 0.3557(4) -0.0236(2) 0.0363(10) Uani 1 1 d . A 2
H20A H 0.1635 0.3961 -0.0191 0.054 Uiso 1 1 calc R A 2
H20B H 0.0705 0.4278 -0.0410 0.054 Uiso 1 1 calc R A 2
H20C H 0.1033 0.2761 -0.0555 0.054 Uiso 1 1 calc R A 2
C21 C 0.0205(2) 0.2403(5) 0.0394(3) 0.0446(12) Uani 1 1 d . A 2
H21A H 0.0149 0.2074 0.0842 0.067 Uiso 1 1 calc R A 2
H21B H 0.0140 0.1605 0.0075 0.067 Uiso 1 1 calc R A 2
H21C H -0.0199 0.3117 0.0216 0.067 Uiso 1 1 calc R A 2
C22 C 0.1095(2) 0.4315(4) 0.0953(2) 0.0320(10) Uani 1 1 d . A 2
H22A H 0.1617 0.4751 0.1006 0.048 Uiso 1 1 calc R A 2
H22B H 0.1031 0.4000 0.1401 0.048 Uiso 1 1 calc R A 2
H22C H 0.0682 0.5005 0.0760 0.048 Uiso 1 1 calc R A 2
C23 C 0.2804(2) -0.1852(4) 0.07561(19) 0.0237(9) Uani 1 1 d . A 2
C24 C 0.2992(2) -0.2772(4) 0.1406(2) 0.0294(9) Uani 1 1 d . A 2
H24A H 0.2556 -0.2708 0.1636 0.044 Uiso 1 1 calc R A 2
H24B H 0.3481 -0.2437 0.1716 0.044 Uiso 1 1 calc R A 2
H24C H 0.3059 -0.3755 0.1280 0.044 Uiso 1 1 calc R A 2
C25 C 0.2099(2) -0.2582(4) 0.0267(2) 0.0342(10) Uani 1 1 d . A 2
H25A H 0.1949 -0.2047 -0.0162 0.051 Uiso 1 1 calc R A 2
H25B H 0.1649 -0.2623 0.0481 0.051 Uiso 1 1 calc R A 2
H25C H 0.2251 -0.3542 0.0169 0.051 Uiso 1 1 calc R A 2
C26 C 0.3481(2) -0.1926(4) 0.0388(2) 0.0299(9) Uani 1 1 d . A 2
H26A H 0.3352 -0.1334 -0.0024 0.045 Uiso 1 1 calc R A 2
H26B H 0.3552 -0.2905 0.0257 0.045 Uiso 1 1 calc R A 2
H26C H 0.3971 -0.1587 0.0695 0.045 Uiso 1 1 calc R A 2
C27 C 0.4029(2) 0.0960(4) 0.14924(18) 0.0191(8) Uani 1 1 d . A 2
C28 C 0.4442(2) 0.1222(4) 0.09049(19) 0.0286(9) Uani 1 1 d . A 2
H28A H 0.4203 0.2043 0.0638 0.043 Uiso 1 1 calc R A 2
H28B H 0.4378 0.0390 0.0607 0.043 Uiso 1 1 calc R A 2
H28C H 0.5007 0.1398 0.1096 0.043 Uiso 1 1 calc R A 2
C29 C 0.4397(2) -0.0314(4) 0.19191(19) 0.0258(9) Uani 1 1 d . A 2
H29A H 0.4290 -0.1169 0.1638 0.039 Uiso 1 1 calc R A 2
H29B H 0.4167 -0.0412 0.2316 0.039 Uiso 1 1 calc R A 2
H29C H 0.4971 -0.0177 0.2076 0.039 Uiso 1 1 calc R A 2
C30 C 0.4231(2) 0.2229(4) 0.19765(19) 0.0259(9) Uani 1 1 d . A 2
H30A H 0.4011 0.3090 0.1733 0.039 Uiso 1 1 calc R A 2
H30B H 0.4807 0.2320 0.2132 0.039 Uiso 1 1 calc R A 2
H30C H 0.4003 0.2089 0.2373 0.039 Uiso 1 1 calc R A 2

loop_
_atom_site_aniso_label
_atom_site_aniso_U_11
_atom_site_aniso_U_22
_atom_site_aniso_U_33
_atom_site_aniso_U_23
_atom_site_aniso_U_13
_atom_site_aniso_U_12
Ni 0.0162(2) 0.0121(2) 0.0196(2) 0.00094(19) 0.00434(18) 0.00074(19)
P1 0.0218(5) 0.0132(5) 0.0228(5) 0.0024(4) 0.0055(4) 0.0029(4)
P2 0.0188(5) 0.0132(5) 0.0241(5) -0.0007(4) 0.0053(4) 0.0014(4)
P3 0.0181(5) 0.0122(5) 0.0253(5) 0.0022(4) 0.0044(4) 0.0002(4)
P4 0.0188(5) 0.0166(5) 0.0224(5) -0.0015(4) 0.0011(4) -0.0019(4)
C1 0.0186(19) 0.0161(18) 0.0208(19) 0.0018(15) 0.0091(15) -0.0017(15)
C2 0.0214(19) 0.0191(19) 0.0163(18) 0.0005(15) 0.0076(15) -0.0029(15)
C3 0.0193(19) 0.0191(19) 0.0168(18) 0.0018(15) 0.0092(15) 0.0019(15)
C4 0.021(2) 0.023(2) 0.036(2) 0.0016(18) 0.0111(17) -0.0042(17)
C5 0.046(3) 0.050(3) 0.048(3) -0.006(2) 0.028(2) -0.022(2)
C6 0.033(2) 0.022(2) 0.051(3) -0.007(2) 0.014(2) -0.0093(19)
C7 0.017(2) 0.035(3) 0.061(3) -0.008(2) 0.004(2) -0.0073(18)
C8 0.028(2) 0.0209(19) 0.0209(19) -0.0022(16) 0.0075(16) -0.0016(17)
C9 0.038(2) 0.028(2) 0.042(3) -0.013(2) 0.015(2) -0.0027(19)
C10 0.057(3) 0.0130(19) 0.035(2) 0.0010(18) 0.000(2) -0.003(2)
C11 0.032(2) 0.027(2) 0.040(2) -0.003(2) 0.0071(19) -0.006(2)
C12 0.023(2) 0.029(2) 0.023(2) 0.0049(17) 0.0032(16) 0.0025(17)
C13 0.038(2) 0.033(2) 0.020(2) 0.0033(18) 0.0001(17) 0.002(2)
C14 0.039(2) 0.031(2) 0.027(2) 0.0051(19) -0.0018(19) 0.011(2)
C15 0.023(2) 0.046(3) 0.038(2) 0.008(2) 0.0018(18) 0.007(2)
C16 0.0183(19) 0.0153(18) 0.025(2) 0.0032(16) 0.0043(16) 0.0007(15)
C17 0.0214(19) 0.0149(17) 0.0149(17) 0.0042(14) 0.0067(15) 0.0028(15)
C18 0.0172(18) 0.0151(17) 0.0170(17) 0.0021(15) 0.0057(14) 0.0024(15)
C19 0.0154(18) 0.0189(19) 0.031(2) 0.0068(17) 0.0009(16) 0.0058(16)
C20 0.041(3) 0.031(2) 0.034(2) 0.010(2) 0.004(2) 0.019(2)
C21 0.019(2) 0.033(2) 0.078(4) 0.011(2) 0.005(2) 0.008(2)
C22 0.032(2) 0.023(2) 0.040(2) 0.0089(19) 0.0079(19) 0.0131(19)
C23 0.029(2) 0.0172(19) 0.026(2) -0.0038(16) 0.0085(17) 0.0031(16)
C24 0.034(2) 0.0155(19) 0.041(2) -0.0025(18) 0.0133(19) 0.0049(17)
C25 0.040(3) 0.019(2) 0.042(3) -0.0087(19) 0.008(2) 0.0003(19)
C26 0.042(2) 0.019(2) 0.033(2) -0.0044(18) 0.0168(19) 0.0061(18)
C27 0.0154(18) 0.0167(18) 0.0249(19) 0.0040(16) 0.0042(15) 0.0012(15)
C28 0.023(2) 0.033(2) 0.032(2) 0.0072(19) 0.0091(17) 0.0000(18)
C29 0.020(2) 0.026(2) 0.031(2) 0.0065(18) 0.0054(17) 0.0063(17)
C30 0.017(2) 0.024(2) 0.032(2) -0.0010(17) -0.0028(17) -0.0005(16)

loop_
_atom_type_symbol
_atom_type_description
_atom_type_scat_dispersion_real
_atom_type_scat_dispersion_imag
_atom_type_scat_source
C C 0.0033 0.0016 'International Tables Vol C Tables 4.2.6.8 and 6.1.1.4'
H H 0.0000 0.0000 'International Tables Vol C Tables 4.2.6.8 and 6.1.1.4'
Ni Ni 0.3393 1.1124 'International Tables Vol C Tables 4.2.6.8 and 6.1.1.4'
P P 0.1023 0.0942 'International Tables Vol C Tables 4.2.6.8 and 6.1.1.4'

loop_
_geom_angle_atom_site_label_1
_geom_angle_atom_site_label_2
_geom_angle_atom_site_label_3
_geom_angle
_geom_angle_site_symmetry_1
_geom_angle_site_symmetry_3
_geom_angle_publ_flag
C1 Ni C18 154.42(14) . . ?
C1 Ni C17 135.32(13) . . ?
C18 Ni C17 38.52(12) . . ?
C1 Ni C16 131.38(14) . . ?
C18 Ni C16 73.99(13) . . ?
C17 Ni C16 72.73(13) . . ?
C1 Ni P2 48.42(10) . . ?
C18 Ni P2 139.59(10) . . ?
C17 Ni P2 175.81(9) . . ?
C16 Ni P2 103.33(10) . . ?
C1 Ni P1 47.61(10) . . ?
C18 Ni P1 106.92(10) . . ?
C17 Ni P1 106.86(9) . . ?
C16 Ni P1 178.08(10) . . ?
P2 Ni P1 77.12(4) . . ?
C1 Ni P3 150.32(10) . . ?
C18 Ni P3 47.00(9) . . ?
C17 Ni P3 74.36(9) . . ?
C16 Ni P3 45.53(9) . . ?
P2 Ni P3 101.91(4) . . ?
P1 Ni P3 136.31(4) . . ?
C1 Ni P4 119.97(11) . . ?
C18 Ni P4 74.15(10) . . ?
C17 Ni P4 45.91(9) . . ?
C16 Ni P4 43.96(10) . . ?
P2 Ni P4 132.00(4) . . ?
P1 Ni P4 134.46(4) . . ?
P3 Ni P4 78.55(4) . . ?
C1 P1 C3 98.37(16) . . ?
C1 P1 Ni 57.82(11) . . ?
C3 P1 Ni 99.10(11) . . ?
C1 P2 C2 99.00(16) . . ?
C1 P2 Ni 58.50(11) . . ?
C2 P2 Ni 96.90(11) . . ?
C16 P3 C18 95.93(16) . . ?
C16 P3 Ni 64.70(12) . . ?
C18 P3 Ni 61.48(11) . . ?
C16 P4 C17 95.76(16) . . ?
C16 P4 Ni 63.09(12) . . ?
C17 P4 Ni 61.05(11) . . ?
C4 C1 P1 125.4(3) . . ?
C4 C1 P2 126.5(3) . . ?
P1 C1 P2 107.29(19) . . ?
C4 C1 Ni 126.0(2) . . ?
P1 C1 Ni 74.57(13) . . ?
P2 C1 Ni 73.08(13) . . ?
C3 C2 C8 135.9(3) . . ?
C3 C2 P2 113.0(3) . . ?
C8 C2 P2 111.0(2) . . ?
C2 C3 C12 131.7(3) . . ?
C2 C3 P1 113.4(3) . . ?
C12 C3 P1 114.6(2) . . ?
C7 C4 C6 108.6(3) . . ?
C7 C4 C5 109.3(3) . . ?
C6 C4 C5 109.4(3) . . ?
C7 C4 C1 112.2(3) . . ?
C6 C4 C1 111.6(3) . . ?
C5 C4 C1 105.6(3) . . ?
C11 C8 C9 109.2(3) . . ?
C11 C8 C10 104.9(3) . . ?
C9 C8 C10 107.9(3) . . ?
C11 C8 C2 116.5(3) . . ?
C9 C8 C2 108.6(3) . . ?
C10 C8 C2 109.3(3) . . ?
C15 C12 C13 112.2(3) . . ?
C15 C12 C14 105.0(3) . . ?
C13 C12 C14 105.0(3) . . ?
C15 C12 C3 115.0(3) . . ?
C13 C12 C3 108.2(3) . . ?
C14 C12 C3 110.9(3) . . ?
C19 C16 P4 122.6(3) . . ?
C19 C16 P3 120.0(3) . . ?
P4 C16 P3 116.9(2) . . ?
C19 C16 Ni 134.3(3) . . ?
P4 C16 Ni 72.95(13) . . ?
P3 C16 Ni 69.77(12) . . ?
C18 C17 C23 130.4(3) . . ?
C18 C17 P4 116.0(2) . . ?
C23 C17 P4 113.3(2) . . ?
C18 C17 Ni 69.11(19) . . ?
C23 C17 Ni 133.1(2) . . ?
P4 C17 Ni 73.04(12) . . ?
C17 C18 C27 132.6(3) . . ?
C17 C18 P3 115.3(2) . . ?
C27 C18 P3 111.8(2) . . ?
C17 C18 Ni 72.37(19) . . ?
C27 C18 Ni 129.6(2) . . ?
P3 C18 Ni 71.52(12) . . ?
C21 C19 C22 108.0(3) . . ?
C21 C19 C16 113.0(3) . . ?
C22 C19 C16 112.2(3) . . ?
C21 C19 C20 109.1(3) . . ?
C22 C19 C20 108.8(3) . . ?
C16 C19 C20 105.6(3) . . ?
C26 C23 C24 110.5(3) . . ?
C26 C23 C25 104.8(3) . . ?
C24 C23 C25 105.2(3) . . ?
C26 C23 C17 110.2(3) . . ?
C24 C23 C17 114.4(3) . . ?
C25 C23 C17 111.1(3) . . ?
C29 C27 C30 105.2(3) . . ?
C29 C27 C28 110.3(3) . . ?
C30 C27 C28 106.4(3) . . ?
C29 C27 C18 115.4(3) . . ?
C30 C27 C18 110.9(3) . . ?
C28 C27 C18 108.4(3) . . ?

loop_
_geom_bond_atom_site_label_1
_geom_bond_atom_site_label_2
_geom_bond_distance
_geom_bond_site_symmetry_2
_geom_bond_publ_flag
Ni C1 2.014(3) . ?
Ni C18 2.149(3) . ?
Ni C17 2.193(3) . ?
Ni C16 2.235(4) . ?
Ni P2 2.2601(12) . ?
Ni P1 2.2942(12) . ?
Ni P3 2.3201(11) . ?
Ni P4 2.3967(14) . ?
P1 C1 1.758(4) . ?
P1 C3 1.869(4) . ?
P2 C1 1.767(4) . ?
P2 C2 1.884(4) . ?
P3 C16 1.764(4) . ?
P3 C18 1.789(3) . ?
P4 C16 1.740(4) . ?
P4 C17 1.800(4) . ?
C1 C4 1.536(5) . ?
C2 C3 1.348(5) . ?
C2 C8 1.548(5) . ?
C3 C12 1.556(5) . ?
C4 C7 1.518(5) . ?
C4 C6 1.523(5) . ?
C4 C5 1.531(5) . ?
C8 C11 1.524(5) . ?
C8 C9 1.537(5) . ?
C8 C10 1.544(5) . ?
C12 C15 1.537(5) . ?
C12 C13 1.540(5) . ?
C12 C14 1.542(5) . ?
C16 C19 1.537(5) . ?
C17 C18 1.433(5) . ?
C17 C23 1.570(5) . ?
C18 C27 1.568(5) . ?
C19 C21 1.520(5) . ?
C19 C22 1.535(5) . ?
C19 C20 1.538(5) . ?
C23 C26 1.535(5) . ?
C23 C24 1.539(5) . ?
C23 C25 1.540(5) . ?
C27 C29 1.531(5) . ?
C27 C30 1.534(5) . ?
C27 C28 1.542(5) . ?
